data_7100891
_journal_name_full 'Chemical Communications'
_journal_paper_doi 10.1039/b517640a
_journal_year 2006
_chemical_formula_moiety 'C31 H50 B Li N8 O4'
_chemical_formula_sum 'C31 H50 B Li N8 O4'
_chemical_formula_weight 616.54
_space_group_IT_number 14
_symmetry_cell_setting monoclinic
_symmetry_space_group_name_Hall '-P 2yn'
_symmetry_space_group_name_H-M 'P 1 21/n 1'
_cell_angle_alpha 90.00
_cell_angle_beta 103.156(8)
_cell_angle_gamma 90.00
_cell_formula_units_Z 4
_cell_length_a 11.365(2)
_cell_length_b 14.028(2)
_cell_length_c 22.125(3)
_cell_measurement_temperature 200(2)
_cell_volume 3434.8(9)
_diffrn_ambient_temperature 200(2)
_exptl_crystal_density_diffrn 1.192
_cod_original_sg_symbol_H-M 'P 21/n'
_cod_database_code 7100891

loop_
_symmetry_equiv_pos_as_xyz
'x, y, z'
'-x+1/2, y+1/2, -z+1/2'
'-x, -y, -z'
'x-1/2, -y-1/2, z-1/2'

loop_
_atom_site_aniso_label
_atom_site_aniso_U_11
_atom_site_aniso_U_22
_atom_site_aniso_U_33
_atom_site_aniso_U_23
_atom_site_aniso_U_13
_atom_site_aniso_U_12
O1 0.0437(8) 0.0316(7) 0.0478(8) -0.0059(6) 0.0137(6) -0.0094(6)
O2 0.0531(10) 0.0729(12) 0.0793(12) 0.0122(9) 0.0181(8) 0.0166(9)
O3 0.0679(10) 0.0339(8) 0.0482(8) -0.0040(6) 0.0128(7) -0.0093(7)
O4 0.0517(10) 0.0631(11) 0.0892(12) -0.0351(9) 0.0311(9) -0.0127(8)
N1 0.0399(9) 0.0294(8) 0.0354(8) -0.0015(7) 0.0117(7) -0.0031(7)
N2 0.0344(9) 0.0358(9) 0.0377(9) -0.0024(7) 0.0084(7) -0.0038(7)
N3 0.0380(9) 0.0331(9) 0.0387(9) -0.0016(7) 0.0130(7) -0.0051(7)
N4 0.0397(9) 0.0372(9) 0.0357(9) -0.0030(7) 0.0129(7) -0.0050(7)
N5 0.0349(9) 0.0325(9) 0.0358(9) -0.0046(7) 0.0109(7) -0.0063(7)
N6 0.0370(9) 0.0295(8) 0.0361(8) -0.0023(7) 0.0096(7) -0.0058(7)
N7 0.0413(9) 0.0426(10) 0.0415(9) -0.0099(8) 0.0133(8) -0.0048(8)
N8 0.0410(9) 0.0397(9) 0.0388(9) -0.0121(7) 0.0124(7) -0.0088(8)
C1 0.0365(11) 0.0428(12) 0.0366(10) 0.0036(9) 0.0085(8) 0.0029(9)
C2 0.0495(13) 0.0359(11) 0.0378(11) 0.0033(9) 0.0138(9) 0.0104(9)
C3 0.0501(12) 0.0293(10) 0.0280(9) 0.0030(8) 0.0130(8) 0.0021(9)
C4 0.0563(13) 0.0274(10) 0.0394(11) -0.0022(8) 0.0172(9) -0.0048(9)
C5 0.0627(14) 0.0534(14) 0.0407(12) -0.0074(10) 0.0137(10) -0.0076(11)
C6 0.087(2) 0.0331(12) 0.066(2) -0.0008(11) 0.0190(14) -0.0034(12)
C7 0.0628(14) 0.0355(12) 0.0456(12) -0.0031(9) 0.0174(10) -0.0120(10)
C8 0.0428(11) 0.0345(11) 0.0353(10) 0.0053(8) 0.0151(8) 0.0053(9)
C9 0.0491(13) 0.0454(12) 0.0452(12) 0.0015(10) 0.0238(10) -0.0042(10)
C10 0.0398(11) 0.0381(11) 0.0493(12) 0.0003(9) 0.0184(9) -0.0067(9)
C11 0.0517(13) 0.0439(12) 0.0350(11) -0.0016(9) 0.0143(9) 0.0013(10)
C12 0.093(2) 0.0424(13) 0.0521(14) -0.0059(11) 0.0148(13) 0.0012(13)
C13 0.0658(15) 0.066(2) 0.0433(12) -0.0032(11) 0.0227(11) -0.0004(12)
C14 0.0603(14) 0.0585(15) 0.0402(12) 0.0012(11) 0.0094(10) -0.0043(12)
C15 0.057(2) 0.101(2) 0.130(3) -0.018(2) 0.019(2) 0.019(2)
C16 0.0364(10) 0.0337(11) 0.0333(10) 0.0011(8) 0.0131(8) -0.0006(8)
C17 0.0420(12) 0.0401(12) 0.0367(11) 0.0027(9) 0.0036(9) -0.0003(9)
C18 0.0369(11) 0.0435(12) 0.0348(11) -0.0066(9) 0.0049(9) -0.0062(9)
C19 0.0441(11) 0.0314(10) 0.0386(11) 0.0024(8) 0.0127(9) -0.0022(9)
C20 0.0582(14) 0.0415(12) 0.0518(13) -0.0012(10) 0.0235(11) -0.0116(10)
C21 0.0600(14) 0.0368(12) 0.0548(13) 0.0059(10) 0.0054(11) 0.0010(10)
C22 0.0458(12) 0.0306(11) 0.0445(11) -0.0012(9) 0.0140(9) -0.0043(9)
C23 0.0620(14) 0.0494(13) 0.0518(13) -0.0146(11) 0.0130(11) -0.0082(11)
C24 0.0403(11) 0.0411(12) 0.0447(12) -0.0049(9) 0.0100(9) -0.0122(9)
C25 0.0505(13) 0.0527(13) 0.0473(12) -0.0166(11) 0.0088(10) -0.0182(11)
C26 0.0511(13) 0.0494(13) 0.0396(11) -0.0148(10) 0.0131(9) -0.0074(10)
C27 0.0562(14) 0.061(2) 0.0642(15) -0.0223(12) 0.0312(12) -0.0273(12)
C28 0.076(2) 0.198(4) 0.142(3) -0.096(3) 0.063(2) -0.089(3)
C29 0.165(3) 0.069(2) 0.099(2) 0.009(2) 0.090(2) -0.003(2)
C30 0.0432(13) 0.077(2) 0.071(2) -0.0146(13) 0.0247(12) -0.0071(12)
C31 0.082(2) 0.081(2) 0.142(3) -0.060(2) 0.058(2) -0.015(2)
B 0.0383(12) 0.0322(12) 0.0385(12) -0.0039(10) 0.0127(10) -0.0066(10)
Li 0.038(2) 0.038(2) 0.038(2) -0.0030(14) 0.0114(14) -0.0055(14)

loop_
_atom_site_label
_atom_site_type_symbol
_atom_site_fract_x
_atom_site_fract_y
_atom_site_fract_z
_atom_site_U_iso_or_equiv
_atom_site_thermal_displace_type
_atom_site_occupancy
_atom_site_calc_flag
_atom_site_refinement_flags
_atom_site_disorder_group
O1 O 0.28864(12) 0.97978(9) 0.09321(6) 0.0405(3) Uani 1 d . .
O2 O 0.62863(14) 1.09379(13) 0.36705(8) 0.0679(5) Uani 1 d . .
O3 O 0.47292(13) 1.51621(9) 0.16068(6) 0.0501(4) Uani 1 d . .
O4 O 0.90663(14) 1.15316(12) 0.08279(8) 0.0656(5) Uani 1 d . .
N1 N 0.50405(13) 1.01265(10) 0.12449(7) 0.0344(4) Uani 1 d . .
N2 N 0.60562(13) 1.06562(11) 0.14669(7) 0.0359(4) Uani 1 d . .
N3 N 0.36345(13) 1.06638(11) 0.19182(7) 0.0359(4) Uani 1 d . .
N4 N 0.44102(14) 1.12517(11) 0.23143(7) 0.0368(4) Uani 1 d . .
N5 N 0.34949(13) 1.14361(11) 0.08804(7) 0.0340(4) Uani 1 d . .
N6 N 0.40969(13) 1.22529(11) 0.11077(7) 0.0340(4) Uani 1 d . .
N7 N 0.71361(14) 1.26304(12) 0.20051(7) 0.0412(4) Uani 1 d . .
N8 N 0.78782(14) 1.24801(11) 0.16141(7) 0.0393(4) Uani 1 d . .
H8 H 0.77029 1.20923 0.12935 0.047 Uiso 1 calc R .
C1 C 0.6961(2) 1.01185(14) 0.13811(9) 0.0386(5) Uani 1 d . .
H1 H 0.7786 1.03025 0.14941 0.046 Uiso 1 calc R .
C2 C 0.6558(2) 0.92524(14) 0.11060(9) 0.0405(5) Uani 1 d . .
H2 H 0.7033 0.87523 0.09961 0.049 Uiso 1 calc R .
C3 C 0.5325(2) 0.92757(13) 0.10272(8) 0.0352(4) Uani 1 d . .
C4 C 0.4338(2) 0.85777(13) 0.07608(9) 0.0400(5) Uani 1 d . .
C5 C 0.4039(2) 0.8648(2) 0.00507(9) 0.0520(6) Uani 1 d . .
H5A H 0.3378 0.8208 -0.01232 0.078 Uiso 1 calc R .
H5B H 0.4755 0.8478 -0.01034 0.078 Uiso 1 calc R .
H5C H 0.3793 0.9301 -0.00751 0.078 Uiso 1 calc R .
C6 C 0.4738(2) 0.7561(2) 0.09598(12) 0.0618(7) Uani 1 d . .
H6A H 0.4070 0.7119 0.0805 0.093 Uiso 1 calc R .
H6B H 0.4968 0.7527 0.14139 0.093 Uiso 1 calc R .
H6C H 0.5431 0.7387 0.0789 0.093 Uiso 1 calc R .
C7 C 0.3243(2) 0.88244(14) 0.10211(10) 0.0472(5) Uani 1 d . .
H7A H 0.2557 0.84145 0.08189 0.057 Uiso 1 calc R .
H7B H 0.3433 0.86807 0.14709 0.057 Uiso 1 calc R .
C8 C 0.3977(2) 1.13287(13) 0.28264(8) 0.0365(5) Uani 1 d . .
C9 C 0.2920(2) 1.07933(15) 0.27603(9) 0.0445(5) Uani 1 d . .
H9 H 0.2432 1.07222 0.30536 0.053 Uiso 1 calc R .
C10 C 0.2737(2) 1.03923(14) 0.21815(9) 0.0410(5) Uani 1 d . .
H10 H 0.2083 0.99884 0.19974 0.049 Uiso 1 calc R .
C11 C 0.4592(2) 1.19662(15) 0.33573(9) 0.0428(5) Uani 1 d . .
C12 C 0.4282(2) 1.3007(2) 0.31793(11) 0.0629(7) Uani 1 d . .
H12A H 0.4662 1.3424 0.3524 0.094 Uiso 1 calc R .
H12B H 0.3403 1.3093 0.3089 0.094 Uiso 1 calc R .
H12C H 0.4582 1.3170 0.2811 0.094 Uiso 1 calc R .
C13 C 0.4170(2) 1.1719(2) 0.39508(10) 0.0566(6) Uani 1 d . .
H13A H 0.4555 1.2151 0.4286 0.085 Uiso 1 calc R .
H13B H 0.4395 1.1059 0.4072 0.085 Uiso 1 calc R .
H13C H 0.3290 1.1788 0.3874 0.085 Uiso 1 calc R .
C14 C 0.5945(2) 1.1856(2) 0.34714(10) 0.0533(6) Uani 1 d . .
H14A H 0.6210 1.1992 0.30838 0.064 Uiso 1 calc R .
H14B H 0.6343 1.2320 0.37901 0.064 Uiso 1 calc R .
C15 C 0.7399(2) 1.0666(2) 0.3543(2) 0.0961(10) Uani 1 d . .
H15A H 0.7594 1.0013 0.3689 0.144 Uiso 1 calc R .
H15B H 0.8036 1.1099 0.3758 0.144 Uiso 1 calc R .
H15C H 0.7341 1.0699 0.3095 0.144 Uiso 1 calc R .
C16 C 0.3590(2) 1.29549(13) 0.07301(8) 0.0336(4) Uani 1 d . .
C17 C 0.2667(2) 1.25945(14) 0.02544(9) 0.0405(5) Uani 1 d . .
H17 H 0.2165 1.29389 -0.00758 0.049 Uiso 1 calc R .
C18 C 0.2647(2) 1.16374(14) 0.03699(9) 0.0389(5) Uani 1 d . .
H18 H 0.2116 1.11882 0.01267 0.047 Uiso 1 calc R .
C19 C 0.4050(2) 1.39674(13) 0.08244(9) 0.0375(5) Uani 1 d . .
C20 C 0.5197(2) 1.4052(2) 0.05725(10) 0.0487(5) Uani 1 d . .
H20A H 0.5507 1.4705 0.0631 0.073 Uiso 1 calc R .
H20B H 0.5006 1.3895 0.0129 0.073 Uiso 1 calc R .
H20C H 0.5811 1.3609 0.0796 0.073 Uiso 1 calc R .
C21 C 0.3083(2) 1.46651(15) 0.04852(10) 0.0517(6) Uani 1 d . .
H21A H 0.3389 1.5319 0.0552 0.078 Uiso 1 calc R .
H21B H 0.2353 1.4599 0.0647 0.078 Uiso 1 calc R .
H21C H 0.2890 1.4523 0.00398 0.078 Uiso 1 calc R .
C22 C 0.4357(2) 1.41970(13) 0.15188(9) 0.0397(5) Uani 1 d . .
H22A H 0.3639 1.40892 0.16929 0.048 Uiso 1 calc R .
H22B H 0.5013 1.37726 0.17377 0.048 Uiso 1 calc R .
C23 C 0.5257(2) 1.5370(2) 0.22333(10) 0.0544(6) Uani 1 d . .
H23A H 0.5463 1.6049 0.2275 0.082 Uiso 1 calc R .
H23B H 0.5992 1.4989 0.2371 0.082 Uiso 1 calc R .
H23C H 0.4684 1.5218 0.24896 0.082 Uiso 1 calc R .
C24 C 0.8908(2) 1.29836(14) 0.17658(9) 0.0420(5) Uani 1 d . .
C25 C 0.8833(2) 1.3493(2) 0.22831(10) 0.0506(6) Uani 1 d . .
H25 H 0.9415 1.3924 0.25089 0.061 Uiso 1 calc R .
C26 C 0.7736(2) 1.3249(2) 0.24087(9) 0.0462(5) Uani 1 d . .
H26 H 0.7446 1.3499 0.27469 0.055 Uiso 1 calc R .
C27 C 0.9855(2) 1.2948(2) 0.13864(11) 0.0577(6) Uani 1 d . .
C28 C 1.1059(3) 1.3320(3) 0.1793(2) 0.133(2) Uani 1 d . .
H28A H 1.0967 1.3989 0.1899 0.199 Uiso 1 calc R .
H28B H 1.1698 1.3264 0.1563 0.199 Uiso 1 calc R .
H28C H 1.1276 1.2940 0.2174 0.199 Uiso 1 calc R .
C29 C 0.9457(3) 1.3559(2) 0.08056(15) 0.1015(11) Uani 1 d . .
H29A H 0.9371 1.4223 0.09263 0.152 Uiso 1 calc R .
H29B H 0.8680 1.3327 0.0562 0.152 Uiso 1 calc R .
H29C H 1.0065 1.3521 0.0555 0.152 Uiso 1 calc R .
C30 C 1.0096(2) 1.1933(2) 0.12150(12) 0.0616(7) Uani 1 d . .
H30A H 1.0771 1.1927 0.10000 0.074 Uiso 1 calc R .
H30B H 1.0339 1.1546 0.15972 0.074 Uiso 1 calc R .
C31 C 0.9310(3) 1.0683(2) 0.0536(2) 0.0966(11) Uani 1 d . .
H31A H 0.8559 1.0436 0.0274 0.145 Uiso 1 calc R .
H31B H 0.9652 1.0209 0.0853 0.145 Uiso 1 calc R .
H31C H 0.9889 1.0815 0.0279 0.145 Uiso 1 calc R .
B B 0.3747(2) 1.0478(2) 0.12365(10) 0.0357(5) Uani 1 d . .
Li Li 0.5555(3) 1.1881(2) 0.18301(14) 0.0373(7) Uani 1 d . .

loop_
_geom_bond_atom_site_label_1
_geom_bond_atom_site_label_2
_geom_bond_distance
_geom_bond_site_symmetry_2
_geom_bond_publ_flag
O1 B 1.422(2) . ?
O1 C7 1.425(2) . ?
O2 C14 1.388(3) . ?
O2 C15 1.409(3) . ?
O3 C23 1.410(2) . ?
O3 C22 1.419(2) . ?
O4 C30 1.402(3) . ?
O4 C31 1.411(3) . ?
N1 C3 1.353(2) . ?
N1 N2 1.367(2) . ?
N1 B 1.547(3) . ?
N2 C1 1.323(2) . ?
N2 Li 2.033(4) . ?
N3 C10 1.339(2) . ?
N3 N4 1.369(2) . ?
N3 B 1.564(3) . ?
N4 C8 1.338(2) . ?
N4 Li 2.063(3) . ?
N5 C18 1.338(2) . ?
N5 N6 1.370(2) . ?
N5 B 1.551(3) . ?
N6 C16 1.334(2) . ?
N6 Li 2.090(3) . ?
N7 C26 1.318(2) . ?
N7 N8 1.355(2) . ?
N7 Li 2.042(3) . ?
N8 C24 1.343(2) . ?
N8 H8 0.88 . ?
C1 C2 1.389(3) . ?
C1 H1 0.95 . ?
C2 C3 1.373(3) . ?
C2 H2 0.95 . ?
C3 C4 1.505(3) . ?
C4 C7 1.525(3) . ?
C4 C6 1.531(3) . ?
C4 C5 1.533(3) . ?
C5 H5A 0.98 . ?
C5 H5B 0.98 . ?
C5 H5C 0.98 . ?
C6 H6A 0.98 . ?
C6 H6B 0.98 . ?
C6 H6C 0.98 . ?
C7 H7A 0.99 . ?
C7 H7B 0.99 . ?
C8 C9 1.396(3) . ?
C8 C11 1.515(3) . ?
C9 C10 1.371(3) . ?
C9 H9 0.95 . ?
C10 H10 0.95 . ?
C11 C14 1.508(3) . ?
C11 C12 1.532(3) . ?
C11 C13 1.537(3) . ?
C12 H12A 0.98 . ?
C12 H12B 0.98 . ?
C12 H12C 0.98 . ?
C13 H13A 0.98 . ?
C13 H13B 0.98 . ?
C13 H13C 0.98 . ?
C14 H14A 0.99 . ?
C14 H14B 0.99 . ?
C15 H15A 0.98 . ?
C15 H15B 0.98 . ?
C15 H15C 0.98 . ?
C16 C17 1.400(3) . ?
C16 C19 1.512(3) . ?
C17 C18 1.368(3) . ?
C17 H17 0.95 . ?
C18 H18 0.95 . ?
C19 C22 1.530(3) . ?
C19 C21 1.534(3) . ?
C19 C20 1.534(3) . ?
C20 H20A 0.98 . ?
C20 H20B 0.98 . ?
C20 H20C 0.98 . ?
C21 H21A 0.98 . ?
C21 H21B 0.98 . ?
C21 H21C 0.98 . ?
C22 H22A 0.99 . ?
C22 H22B 0.99 . ?
C23 H23A 0.98 . ?
C23 H23B 0.98 . ?
C23 H23C 0.98 . ?
C24 C25 1.368(3) . ?
C24 C27 1.508(3) . ?
C25 C26 1.381(3) . ?
C25 H25 0.95 . ?
C26 H26 0.95 . ?
C27 C30 1.515(3) . ?
C27 C29 1.525(4) . ?
C27 C28 1.547(3) . ?
C28 H28A 0.98 . ?
C28 H28B 0.98 . ?
C28 H28C 0.98 . ?
C29 H29A 0.98 . ?
C29 H29B 0.98 . ?
C29 H29C 0.98 . ?
C30 H30A 0.99 . ?
C30 H30B 0.99 . ?
C31 H31A 0.98 . ?
C31 H31B 0.98 . ?
C31 H31C 0.98 . ?
